data_4128325
loop_
_publ_author_name
'Zhao, Jian'
'Zhang, Tongjin'
'Dong, Xi-Yan'
'Sun, Meng-En'
'Zhang, Chong'
'Li, Xinlei'
'Zhao, Yong Sheng'
'Zang, Shuang-Quan'

_publ_section_title
;
 Circularly Polarized Luminescence from Achiral Single Crystals of Hybrid
 Manganese Halides.
;
_journal_issue 40
_journal_name_full 'Journal of the American Chemical Society'
_journal_page_first 15755
_journal_page_last 15760
_journal_paper_doi 10.1021/jacs.9b08780
_journal_volume 141
_journal_year 2019
_chemical_formula_moiety '0.25(C160 H192 Br16 K8 Mn4 O48)'
_chemical_formula_sum 'C40 H48 Br4 K2 Mn O12'
_chemical_formula_weight 1173.56
_space_group_crystal_system monoclinic
_space_group_IT_number 9
_space_group_name_Hall 'C -2yc'
_space_group_name_H-M_alt 'C 1 c 1'
_symmetry_space_group_name_Hall 'C -2yc'
_symmetry_space_group_name_H-M 'C 1 c 1'
_atom_sites_solution_hydrogens geom
_atom_sites_solution_primary dual
_audit_creation_date 2019-08-01
_audit_creation_method
;
Olex2 1.2
(compiled 2018.05.29 svn.r3508 for OlexSys, GUI svn.r5506)
;
_cell_angle_alpha 90
_cell_angle_beta 90.650(2)
_cell_angle_gamma 90
_cell_formula_units_Z 8
_cell_length_a 9.5199(2)
_cell_length_b 35.8640(7)
_cell_length_c 27.0516(5)
_cell_measurement_reflns_used 18464
_cell_measurement_temperature 170.00(10)
_cell_measurement_theta_max 73.6810
_cell_measurement_theta_min 2.9710
_cell_volume 9235.4(3)
_computing_cell_refinement 'CrysAlisPro 1.171.39.27b (Rigaku OD, 2015)'
_computing_data_collection 'CrysAlisPro 1.171.39.27b (Rigaku OD, 2015)'
_computing_data_reduction 'CrysAlisPro 1.171.39.27b (Rigaku OD, 2015)'
_computing_molecular_graphics 'Olex2 (Dolomanov et al., 2009)'
_computing_publication_material 'Olex2 (Dolomanov et al., 2009)'
_computing_structure_refinement 'ShelXL (Sheldrick, 2015)'
_computing_structure_solution 'ShelXT (Sheldrick, 2015)'
_diffrn_ambient_environment N~2~
_diffrn_ambient_temperature 170.00(10)
_diffrn_detector 'CCD plate'
_diffrn_measured_fraction_theta_full 0.997
_diffrn_measured_fraction_theta_max 0.997
_diffrn_measurement_details
;
List of Runs (angles in degrees, time in seconds):

  # Type    Start    End  Width  t~exp~   \w     \q     \k     \f   Frames
--------------------------------------------------------------------------
  1  \w     45.00  72.00   0.50    2.50    --    0.00  57.00 -30.00   54
  2  \w    -28.00  -3.00   0.50    2.50    --    0.00  77.00 -30.00   50
  3  \w    -18.00  89.00   0.50    2.50    --    0.00  57.00 150.00  214
  4  \w    -62.00 -36.00   0.50    2.50    --    0.00 -82.00 -60.00   52
  5  \w     -3.00  22.00   0.50    2.50    --    0.00  57.00 -30.00   50
  6  \w      1.00  70.00   0.50    2.50    --    0.00  77.00 -30.00  138
  7  \w     -6.00  23.00   0.50    2.50    --    0.00 -82.00 -60.00   58
  8  \w    -88.00  29.00   0.50    2.50    --    0.00 -77.00 120.00  234
  9  \w      8.00 120.00   0.50   15.00    --   95.20 -61.00  60.00  224
 10  \w     73.00 109.00   0.50   15.00    --   95.20 -82.00 -60.00   72
 11  \w      6.00 128.00   0.50   15.00    --   95.20 -82.00  60.00  244
 12  \w      7.00 128.00   0.50   15.00    --   95.20 -82.00-150.00  242
 13  \w      6.00 116.00   0.50   15.00    --   95.20 -61.00-150.00  220
 14  \w     67.00  92.00   0.50   15.00    --   95.20 -30.00 150.00   50
 15  \w    104.00 184.00   0.50   15.00    --   95.20  30.00 -90.00  160
 16  \w     47.00  92.00   0.50   15.00    --   95.20 -45.00  90.00   90
 17  \w     29.00  55.00   0.50   15.00    --   95.20 -30.00 150.00   52
 18  \w     78.00 103.00   0.50   15.00    --   95.20 -82.00   0.00   50
 19  \w     51.00  76.00   0.50   15.00    --   95.20 -82.00   0.00   50
 20  \w     96.00 123.00   0.50   15.00    --   95.20 -82.00-180.00   54
 21  \w     88.00 122.00   0.50   15.00    --   95.20 -82.00 -90.00   68
 22  \w     80.00 179.00   0.50   15.00    --   95.20  30.00 -60.00  198
 23  \w     68.00 154.00   0.50   15.00    --   95.20  15.00  30.00  172
 24  \w     33.00 115.00   0.50   15.00    --   95.20 -30.00 -90.00  164
 25  \w     79.00 104.00   0.50   15.00    --   95.20 -82.00  30.00   50
 26  \w     91.00 116.00   0.50   15.00    --   95.20 -82.00 101.35   50
;
_diffrn_measurement_device 'four-circle diffractometer'
_diffrn_measurement_device_type 'XtaLAB AFC12 (RINC): Kappa single'
_diffrn_measurement_method '\w scans'
_diffrn_orient_matrix_type 'CrysAlisPro convention (1999,Acta A55,543-557)'
_diffrn_orient_matrix_UB_11 0.0725981000
_diffrn_orient_matrix_UB_12 0.0162328000
_diffrn_orient_matrix_UB_13 0.0464084000
_diffrn_orient_matrix_UB_21 0.0278295000
_diffrn_orient_matrix_UB_22 -0.0397700000
_diffrn_orient_matrix_UB_23 0.0192938000
_diffrn_orient_matrix_UB_31 0.1419269000
_diffrn_orient_matrix_UB_32 -0.0005191000
_diffrn_orient_matrix_UB_33 -0.0267880000
_diffrn_radiation_monochromator graphite
_diffrn_radiation_probe x-ray
_diffrn_radiation_type CuK\a
_diffrn_radiation_wavelength 1.54184
_diffrn_reflns_av_R_equivalents 0.0578
_diffrn_reflns_av_unetI/netI 0.0512
_diffrn_reflns_Laue_measured_fraction_full 0.997
_diffrn_reflns_Laue_measured_fraction_max 0.997
_diffrn_reflns_limit_h_max 11
_diffrn_reflns_limit_h_min -8
_diffrn_reflns_limit_k_max 39
_diffrn_reflns_limit_k_min -42
_diffrn_reflns_limit_l_max 27
_diffrn_reflns_limit_l_min -31
_diffrn_reflns_number 47205
_diffrn_reflns_point_group_measured_fraction_full 0.765
_diffrn_reflns_point_group_measured_fraction_max 0.765
_diffrn_reflns_theta_full 64.994
_diffrn_reflns_theta_max 64.994
_diffrn_reflns_theta_min 2.464
_diffrn_source 'fine-focus sealed X-ray tube'
_diffrn_source_type 'Enhance (Cu) X-ray Source'
_exptl_absorpt_coefficient_mu 8.478
_exptl_absorpt_correction_T_max 1.00000
_exptl_absorpt_correction_T_min 0.67790
_exptl_absorpt_correction_type multi-scan
_exptl_absorpt_process_details
;
CrysAlisPro 1.171.39.27b (Rigaku Oxford Diffraction, 2015)
Empirical absorption correction using spherical harmonics,
 implemented in SCALE3 ABSPACK scaling algorithm.
;
_exptl_crystal_colour green
_exptl_crystal_colour_primary green
_exptl_crystal_density_diffrn 1.688
_exptl_crystal_description needle
_exptl_crystal_F_000 4696
_exptl_crystal_size_max 0.18
_exptl_crystal_size_mid 0.13
_exptl_crystal_size_min 0.1
_refine_diff_density_max 1.369
_refine_diff_density_min -0.809
_refine_diff_density_rms 0.134
_refine_ls_abs_structure_details
;
 Flack x determined using 2898 quotients [(I+)-(I-)]/[(I+)+(I-)]
 (Parsons, Flack and Wagner, Acta Cryst. B69 (2013) 249-259).
;
_refine_ls_abs_structure_Flack 0.033(8)
_refine_ls_extinction_method none
_refine_ls_goodness_of_fit_ref 1.077
_refine_ls_hydrogen_treatment constr
_refine_ls_matrix_type full
_refine_ls_number_parameters 1063
_refine_ls_number_reflns 12012
_refine_ls_number_restraints 8
_refine_ls_restrained_S_all 1.077
_refine_ls_R_factor_all 0.0715
_refine_ls_R_factor_gt 0.0626
_refine_ls_shift/su_max 0.000
_refine_ls_shift/su_mean 0.000
_refine_ls_structure_factor_coef Fsqd
_refine_ls_weighting_details 'w=1/[\s^2^(Fo^2^)+(0.0926P)^2^+99.5644P] where P=(Fo^2^+2Fc^2^)/3'
_refine_ls_weighting_scheme calc
_refine_ls_wR_factor_gt 0.1756
_refine_ls_wR_factor_ref 0.1800
_reflns_Friedel_coverage 0.533
_reflns_Friedel_fraction_full 0.533
_reflns_Friedel_fraction_max 0.533
_reflns_number_gt 10358
_reflns_number_total 12012
_reflns_threshold_expression 'I > 2\s(I)'
_cod_data_source_file ja9b08780_si_003.cif
_cod_data_source_block (KC)2MnBr4
_cod_database_code 4128325
_shelx_shelxl_version_number 2016/4
_chemical_oxdiff_formula 'C H O Mn Br K'
_chemical_oxdiff_usercomment ' '
_shelx_space_group_comment
;
The symmetry employed for this shelxl refinement is uniquely defined
by the following loop, which should always be used as a source of
symmetry information in preference to the above space-group names.
They are only intended as comments.
;
_shelx_estimated_absorpt_t_max 0.484
_shelx_estimated_absorpt_t_min 0.311
_reflns_odcompleteness_completeness 99.67
_reflns_odcompleteness_iscentric 1
_reflns_odcompleteness_theta 66.97
_olex2_refinement_description
;
1. Fixed Uiso
 At 1.2 times of:
  All C(H) groups, All C(H,H) groups
2. Uiso/Uaniso restraints and constraints
C13 \\sim C14: within 2A with sigma of 0.01 and sigma for terminal atoms of 0.02
3.a Secondary CH2 refined with riding coordinates:
 C18(H18A,H18B), C30(H30A,H30B), C7(H7A,H7B), C47(H47A,H47B), C60(H60A,H60B),
 C17(H17A,H17B), C49(H49A,H49B), C57(H57A,H57B), C10(H10A,H10B), C58(H58A,H58B),
  C68(H68A,H68B), C19(H19A,H19B), C70(H70A,H70B), C48(H48A,H48B), C20(H20A,
 H20B), C29(H29A,H29B), C67(H67A,H67B), C9(H9A,H9B), C77(H77A,H77B), C37(H37A,
 H37B), C40(H40A,H40B), C80(H80A,H80B), C78(H78A,H78B), C50(H50A,H50B),
 C27(H27A,H27B), C59(H59A,H59B), C8(H8A,H8B), C28(H28A,H28B), C39(H39A,H39B),
 C69(H69A,H69B), C38(H38A,H38B), C79(H79A,H79B)
3.b Aromatic/amide H refined with riding coordinates:
 C65(H65), C2(H2), C5(H5), C44(H44), C24(H24), C15(H15), C4(H4), C12(H12),
 C45(H45), C43(H43), C64(H64), C33(H33), C54(H54), C52(H52), C25(H25), C72(H72),
  C55(H55), C3(H3), C42(H42), C14(H14), C73(H73), C34(H34), C62(H62), C53(H53),
 C74(H74), C32(H32), C13(H13), C75(H75), C63(H63), C35(H35), C22(H22), C23(H23)
;
_olex2_submission_special_instructions 'No special instructions were received'
_oxdiff_exptl_absorpt_empirical_details
;
Empirical correction (ABSPACK) includes:
- Absorption correction using spherical harmonics
- Frame scaling
;
_oxdiff_exptl_absorpt_empirical_full_max 1.822
_oxdiff_exptl_absorpt_empirical_full_min 0.643

loop_
_space_group_symop_operation_xyz
'x, y, z'
'x, -y, z+1/2'
'x+1/2, y+1/2, z'
'x+1/2, -y+1/2, z+1/2'

loop_
_atom_site_label
_atom_site_type_symbol
_atom_site_fract_x
_atom_site_fract_y
_atom_site_fract_z
_atom_site_U_iso_or_equiv
_atom_site_adp_type
_atom_site_occupancy
_atom_site_site_symmetry_order
_atom_site_calc_flag
_atom_site_refinement_flags_posn
_atom_site_refinement_flags_adp
Br5 Br 0.87972(18) 0.39974(5) 0.74189(6) 0.0456(4) Uani 1 1 d . .
Br1 Br 1.13116(19) 0.15093(5) 0.76887(6) 0.0476(4) Uani 1 1 d . .
Br7 Br 0.7388(2) 0.36199(5) 0.87490(8) 0.0538(5) Uani 1 1 d . .
Br4 Br 0.9687(2) 0.11154(6) 0.64157(8) 0.0561(5) Uani 1 1 d . .
Br6 Br 1.0597(2) 0.44318(5) 0.86404(8) 0.0538(5) Uani 1 1 d . .
Br8 Br 1.1234(2) 0.33255(5) 0.82772(9) 0.0587(5) Uani 1 1 d . .
Br2 Br 1.2909(2) 0.19369(6) 0.64457(8) 0.0592(5) Uani 1 1 d . .
Br3 Br 1.3707(2) 0.08459(5) 0.67501(9) 0.0598(6) Uani 1 1 d . .
Mn2 Mn 0.9487(3) 0.38415(7) 0.83025(9) 0.0374(6) Uani 1 1 d . .
Mn1 Mn 1.1894(3) 0.13458(7) 0.68042(10) 0.0409(6) Uani 1 1 d . .
K1 K 0.8638(4) 0.15464(9) 0.84180(13) 0.0409(8) Uani 1 1 d . .
K3 K 0.6144(4) 0.40460(9) 0.66704(14) 0.0423(8) Uani 1 1 d . .
K4 K 0.8433(4) 0.49927(11) 0.91848(14) 0.0475(9) Uani 1 1 d . .
K2 K 1.0584(4) 0.24305(11) 0.58684(13) 0.0482(9) Uani 1 1 d . .
O6 O 1.0060(11) 0.2074(3) 0.8994(4) 0.038(2) Uani 1 1 d . .
O3 O 0.7204(13) 0.1019(3) 0.7901(4) 0.043(3) Uani 1 1 d . .
O14 O 0.8185(12) 0.3818(3) 0.6018(4) 0.044(3) Uani 1 1 d . .
O4 O 0.6606(10) 0.1796(3) 0.7778(4) 0.042(3) Uani 1 1 d . .
O18 O 0.4699(13) 0.3519(3) 0.7183(4) 0.047(3) Uani 1 1 d . .
O23 O 1.0597(13) 0.5484(3) 0.9437(4) 0.049(3) Uani 1 1 d . .
O15 O 0.7655(11) 0.4574(3) 0.6147(4) 0.041(3) Uani 1 1 d . .
O13 O 0.6578(13) 0.3323(3) 0.6432(4) 0.047(3) Uani 1 1 d . .
O20 O 0.6309(12) 0.4544(3) 0.8955(5) 0.047(3) Uani 1 1 d . .
O2 O 0.9165(13) 0.0815(3) 0.8633(4) 0.046(3) Uani 1 1 d . .
O21 O 0.6959(13) 0.5115(3) 0.8307(4) 0.045(3) Uani 1 1 d . .
O19 O 0.7555(13) 0.4453(3) 0.9791(4) 0.046(3) Uani 1 1 d . .
O10 O 1.2727(13) 0.2925(3) 0.5647(4) 0.049(3) Uani 1 1 d . .
O16 O 0.5373(12) 0.4770(3) 0.6736(5) 0.050(3) Uani 1 1 d . .
O1 O 1.0569(12) 0.1310(3) 0.9119(4) 0.040(3) Uani 1 1 d . .
O11 O 1.1237(14) 0.3049(3) 0.6414(4) 0.050(3) Uani 1 1 d . .
O22 O 0.9012(14) 0.5621(3) 0.8669(5) 0.054(3) Uani 1 1 d . .
O17 O 0.4149(11) 0.4302(3) 0.7325(5) 0.048(3) Uani 1 1 d . .
O8 O 0.9471(13) 0.1961(3) 0.5178(5) 0.051(3) Uani 1 1 d . .
O12 O 0.9090(13) 0.2544(3) 0.6722(4) 0.051(3) Uani 1 1 d . .
O5 O 0.7868(11) 0.2289(3) 0.8339(4) 0.043(3) Uani 1 1 d . .
O24 O 0.9888(13) 0.4882(3) 1.0080(5) 0.056(3) Uani 1 1 d . .
O7 O 0.8291(14) 0.1994(3) 0.6029(5) 0.057(3) Uani 1 1 d . .
C65 C 0.4142(19) 0.4274(4) 0.9246(7) 0.044(4) Uani 1 1 d . .
H65 H 0.372672 0.428499 0.893301 0.053 Uiso 1 1 calc R .
O9 O 1.1984(13) 0.2357(3) 0.4967(4) 0.045(3) Uani 1 1 d . .
C46 C 0.8117(17) 0.3466(4) 0.5783(5) 0.035(3) Uani 1 1 d . .
C2 C 1.1108(19) 0.0880(4) 0.9797(6) 0.043(4) Uani 1 1 d . .
H2 H 1.161556 0.105936 0.997190 0.051 Uiso 1 1 calc R .
C66 C 0.5495(17) 0.4382(4) 0.9297(6) 0.038(4) Uani 1 1 d . .
C51 C 0.3995(17) 0.4846(5) 0.6844(7) 0.045(4) Uani 1 1 d . .
C18 C 1.0056(18) 0.2418(4) 0.8706(7) 0.043(4) Uani 1 1 d . .
H18A H 1.046142 0.237271 0.838409 0.052 Uiso 1 1 calc R .
H18B H 1.061306 0.260654 0.887379 0.052 Uiso 1 1 calc R .
C11 C 0.5789(16) 0.2097(4) 0.7917(6) 0.039(4) Uani 1 1 d . .
C1 C 1.0503(17) 0.0968(4) 0.9339(5) 0.036(3) Uani 1 1 d . .
C5 C 0.9589(19) 0.0347(4) 0.9288(6) 0.041(4) Uani 1 1 d . .
H5 H 0.906705 0.016572 0.912199 0.049 Uiso 1 1 calc R .
C16 C 0.6480(16) 0.2356(4) 0.8234(6) 0.038(4) Uani 1 1 d . .
C30 C 1.354(2) 0.2835(5) 0.5218(7) 0.050(4) Uani 1 1 d . .
H30A H 1.451673 0.289844 0.527610 0.060 Uiso 1 1 calc R .
H30B H 1.319961 0.297691 0.493564 0.060 Uiso 1 1 calc R .
C61 C 0.6155(19) 0.4347(4) 0.9754(7) 0.047(4) Uani 1 1 d . .
C44 C 0.863(2) 0.3014(5) 0.5163(6) 0.049(4) Uani 1 1 d . .
H44 H 0.914429 0.294511 0.488752 0.058 Uiso 1 1 calc R .
C56 C 0.3343(17) 0.4594(5) 0.7170(6) 0.046(4) Uani 1 1 d . .
C36 C 1.1891(19) 0.3351(5) 0.6235(7) 0.048(4) Uani 1 1 d . .
C7 C 0.843(2) 0.0533(5) 0.8346(7) 0.053(5) Uani 1 1 d . .
H7A H 0.754192 0.046826 0.849950 0.063 Uiso 1 1 calc R .
H7B H 0.899071 0.030931 0.831570 0.063 Uiso 1 1 calc R .
C47 C 0.9042(17) 0.4088(4) 0.5780(6) 0.040(4) Uani 1 1 d . .
H47A H 0.865755 0.414825 0.545614 0.048 Uiso 1 1 calc R .
H47B H 0.998746 0.399302 0.574016 0.048 Uiso 1 1 calc R .
C24 C 0.599(3) 0.1619(5) 0.4801(9) 0.063(6) Uani 1 1 d . .
H24 H 0.546043 0.155087 0.452439 0.076 Uiso 1 1 calc R .
C15 C 0.5731(19) 0.2646(5) 0.8410(6) 0.046(4) Uani 1 1 d . .
H15 H 0.618184 0.281705 0.861597 0.055 Uiso 1 1 calc R .
C4 C 1.018(2) 0.0262(4) 0.9734(7) 0.049(4) Uani 1 1 d . .
H4 H 1.006536 0.002458 0.986577 0.059 Uiso 1 1 calc R .
C31 C 1.270(2) 0.3282(5) 0.5820(7) 0.049(4) Uani 1 1 d . .
C12 C 0.4389(18) 0.2155(5) 0.7803(7) 0.046(4) Uani 1 1 d . .
H12 H 0.393836 0.199028 0.758833 0.055 Uiso 1 1 calc R .
C60 C 0.583(2) 0.3056(5) 0.6708(7) 0.052(4) Uani 1 1 d . .
H60A H 0.635482 0.282452 0.672669 0.062 Uiso 1 1 calc R .
H60B H 0.492716 0.300583 0.655229 0.062 Uiso 1 1 calc R .
C17 C 0.8588(19) 0.2547(4) 0.8648(7) 0.045(4) Uani 1 1 d . .
H17A H 0.814132 0.255952 0.896811 0.054 Uiso 1 1 calc R .
H17B H 0.856719 0.279311 0.850065 0.054 Uiso 1 1 calc R .
C49 C 0.7589(18) 0.4892(4) 0.6432(7) 0.041(4) Uani 1 1 d . .
H49A H 0.817421 0.508419 0.628871 0.050 Uiso 1 1 calc R .
H49B H 0.794298 0.483916 0.676221 0.050 Uiso 1 1 calc R .
C57 C 0.3491(18) 0.4008(5) 0.7603(8) 0.053(5) Uani 1 1 d . .
H57A H 0.265579 0.392095 0.742975 0.063 Uiso 1 1 calc R .
H57B H 0.321579 0.410039 0.792466 0.063 Uiso 1 1 calc R .
C6 C 0.9740(18) 0.0695(5) 0.9073(6) 0.041(4) Uani 1 1 d . .
C10 C 0.5920(17) 0.1509(4) 0.7503(7) 0.042(4) Uani 1 1 d . .
H10A H 0.559559 0.160563 0.718654 0.051 Uiso 1 1 calc R .
H10B H 0.511292 0.141778 0.768191 0.051 Uiso 1 1 calc R .
C45 C 0.883(2) 0.3367(5) 0.5378(6) 0.047(4) Uani 1 1 d . .
H45 H 0.945886 0.353342 0.523813 0.057 Uiso 1 1 calc R .
C58 C 0.4495(19) 0.3702(5) 0.7662(6) 0.044(4) Uani 1 1 d . .
H58A H 0.414416 0.352298 0.789883 0.053 Uiso 1 1 calc R .
H58B H 0.538522 0.379785 0.778493 0.053 Uiso 1 1 calc R .
C68 C 0.675(2) 0.4747(5) 0.8123(6) 0.050(5) Uani 1 1 d . .
H68A H 0.763949 0.461542 0.811088 0.060 Uiso 1 1 calc R .
H68B H 0.635092 0.475552 0.779176 0.060 Uiso 1 1 calc R .
C43 C 0.772(2) 0.2781(5) 0.5353(7) 0.056(5) Uani 1 1 d . .
H43 H 0.756005 0.255389 0.519680 0.068 Uiso 1 1 calc R .
C19 C 1.1457(17) 0.1931(4) 0.9040(6) 0.041(4) Uani 1 1 d . .
H19A H 1.207175 0.211751 0.918576 0.049 Uiso 1 1 calc R .
H19B H 1.181389 0.186623 0.871667 0.049 Uiso 1 1 calc R .
C64 C 0.337(2) 0.4152(5) 0.9621(9) 0.064(6) Uani 1 1 d . .
H64 H 0.242123 0.410085 0.957439 0.076 Uiso 1 1 calc R .
C71 C 0.9634(19) 0.5922(5) 0.8873(7) 0.048(4) Uani 1 1 d . .
C33 C 1.337(2) 0.3928(6) 0.5802(7) 0.060(5) Uani 1 1 d . .
H33 H 1.389299 0.411939 0.566220 0.072 Uiso 1 1 calc R .
C70 C 0.820(3) 0.5674(5) 0.8219(7) 0.061(5) Uani 1 1 d . .
H70A H 0.870489 0.583334 0.799376 0.074 Uiso 1 1 calc R .
H70B H 0.731170 0.579344 0.829536 0.074 Uiso 1 1 calc R .
C76 C 1.0526(19) 0.5842(5) 0.9283(6) 0.044(4) Uani 1 1 d . .
C54 C 0.1219(19) 0.4939(6) 0.7087(7) 0.053(5) Uani 1 1 d . .
H54 H 0.027427 0.496719 0.716218 0.064 Uiso 1 1 calc R .
C52 C 0.3230(19) 0.5146(5) 0.6645(8) 0.053(5) Uani 1 1 d . .
H52 H 0.367643 0.531443 0.643814 0.064 Uiso 1 1 calc R .
C48 C 0.9058(17) 0.4433(5) 0.6108(6) 0.042(4) Uani 1 1 d . .
H48A H 0.942288 0.436939 0.643350 0.050 Uiso 1 1 calc R .
H48B H 0.966175 0.462177 0.596666 0.050 Uiso 1 1 calc R .
C41 C 0.7201(17) 0.3214(5) 0.6006(6) 0.039(4) Uani 1 1 d . .
C25 C 0.733(2) 0.1735(5) 0.4758(8) 0.063(6) Uani 1 1 d . .
H25 H 0.773119 0.174515 0.444711 0.076 Uiso 1 1 calc R .
C72 C 0.946(2) 0.6289(5) 0.8726(7) 0.052(4) Uani 1 1 d . .
H72 H 0.883814 0.633827 0.846570 0.062 Uiso 1 1 calc R .
C20 C 1.1418(18) 0.1590(4) 0.9364(6) 0.041(4) Uani 1 1 d . .
H20A H 1.236261 0.149642 0.941951 0.049 Uiso 1 1 calc R .
H20B H 1.101747 0.165211 0.968171 0.049 Uiso 1 1 calc R .
C55 C 0.1958(19) 0.4665(6) 0.7291(8) 0.060(5) Uani 1 1 d . .
H55 H 0.152964 0.451436 0.752539 0.072 Uiso 1 1 calc R .
C29 C 1.340(2) 0.2422(5) 0.5115(7) 0.049(4) Uani 1 1 d . .
H29A H 1.403456 0.234805 0.485541 0.058 Uiso 1 1 calc R .
H29B H 1.362461 0.227940 0.541043 0.058 Uiso 1 1 calc R .
C3 C 1.095(2) 0.0524(5) 0.9993(6) 0.048(4) Uani 1 1 d . .
H3 H 1.136032 0.046287 1.029559 0.057 Uiso 1 1 calc R .
C67 C 0.5726(19) 0.4544(5) 0.8480(6) 0.047(4) Uani 1 1 d . .
H67A H 0.482658 0.467096 0.848088 0.057 Uiso 1 1 calc R .
H67B H 0.557516 0.428967 0.836999 0.057 Uiso 1 1 calc R .
C42 C 0.698(2) 0.2866(4) 0.5783(6) 0.048(4) Uani 1 1 d . .
H42 H 0.635415 0.269516 0.591744 0.057 Uiso 1 1 calc R .
C14 C 0.4314(19) 0.2700(5) 0.8298(8) 0.055(4) Uani 1 1 d . U
H14 H 0.381877 0.290227 0.842368 0.066 Uiso 1 1 calc R .
C73 C 1.015(3) 0.6590(6) 0.8947(9) 0.072(7) Uani 1 1 d . .
H73 H 1.001249 0.683375 0.884094 0.086 Uiso 1 1 calc R .
C9 C 0.694(2) 0.1200(5) 0.7424(6) 0.051(4) Uani 1 1 d . .
H9A H 0.655572 0.102128 0.718962 0.061 Uiso 1 1 calc R .
H9B H 0.780899 0.129767 0.729290 0.061 Uiso 1 1 calc R .
C26 C 0.812(2) 0.1841(5) 0.5181(8) 0.053(5) Uani 1 1 d . .
C34 C 1.255(2) 0.4010(6) 0.6199(8) 0.060(5) Uani 1 1 d . .
H34 H 1.248219 0.425250 0.631846 0.072 Uiso 1 1 calc R .
C77 C 1.135(2) 0.5415(6) 0.9882(7) 0.059(5) Uani 1 1 d . .
H77A H 1.091557 0.554486 1.015521 0.071 Uiso 1 1 calc R .
H77B H 1.231184 0.549959 0.985418 0.071 Uiso 1 1 calc R .
C37 C 1.044(2) 0.3093(5) 0.6864(6) 0.058(5) Uani 1 1 d . .
H37A H 0.961295 0.324290 0.679985 0.069 Uiso 1 1 calc R .
H37B H 1.101134 0.321752 0.711362 0.069 Uiso 1 1 calc R .
C62 C 0.543(2) 0.4198(5) 1.0151(7) 0.054(5) Uani 1 1 d . .
H62 H 0.588368 0.416429 1.045352 0.065 Uiso 1 1 calc R .
C53 C 0.187(2) 0.5194(5) 0.6748(8) 0.061(6) Uani 1 1 d . .
H53 H 0.136061 0.538785 0.660497 0.073 Uiso 1 1 calc R .
C40 C 0.773(2) 0.1995(5) 0.6505(7) 0.055(5) Uani 1 1 d . .
H40A H 0.751753 0.174238 0.660788 0.066 Uiso 1 1 calc R .
H40B H 0.686519 0.213897 0.650904 0.066 Uiso 1 1 calc R .
C74 C 1.109(2) 0.6503(5) 0.9341(8) 0.064(6) Uani 1 1 d . .
H74 H 1.160255 0.669210 0.949266 0.077 Uiso 1 1 calc R .
C80 C 0.825(2) 0.4401(7) 1.0261(7) 0.061(5) Uani 1 1 d . .
H80A H 0.814929 0.414463 1.037057 0.073 Uiso 1 1 calc R .
H80B H 0.784137 0.456329 1.050823 0.073 Uiso 1 1 calc R .
C78 C 1.1309(18) 0.4986(5) 0.9971(8) 0.053(5) Uani 1 1 d . .
H78A H 1.162279 0.485561 0.967791 0.064 Uiso 1 1 calc R .
H78B H 1.192678 0.492013 1.024440 0.064 Uiso 1 1 calc R .
C50 C 0.6153(19) 0.5023(5) 0.6458(8) 0.055(5) Uani 1 1 d . .
H50A H 0.612958 0.526696 0.661204 0.066 Uiso 1 1 calc R .
H50B H 0.575351 0.504373 0.612802 0.066 Uiso 1 1 calc R .
C27 C 1.029(2) 0.1897(5) 0.4731(8) 0.058(5) Uani 1 1 d . .
H27A H 1.000808 0.207154 0.447315 0.070 Uiso 1 1 calc R .
H27B H 1.014091 0.164558 0.460939 0.070 Uiso 1 1 calc R .
C59 C 0.562(2) 0.3214(5) 0.7223(7) 0.050(4) Uani 1 1 d . .
H59A H 0.523136 0.302555 0.743808 0.060 Uiso 1 1 calc R .
H59B H 0.651711 0.329454 0.736191 0.060 Uiso 1 1 calc R .
C8 C 0.817(2) 0.0710(5) 0.7847(6) 0.051(4) Uani 1 1 d . .
H8A H 0.905627 0.079955 0.771487 0.061 Uiso 1 1 calc R .
H8B H 0.778577 0.052786 0.761880 0.061 Uiso 1 1 calc R .
C28 C 1.178(2) 0.1955(5) 0.4873(9) 0.060(5) Uani 1 1 d . .
H28A H 1.200257 0.181281 0.516875 0.073 Uiso 1 1 calc R .
H28B H 1.238533 0.187229 0.460976 0.073 Uiso 1 1 calc R .
C32 C 1.346(2) 0.3586(5) 0.5603(7) 0.052(4) Uani 1 1 d . .
H32 H 1.401887 0.354628 0.532694 0.062 Uiso 1 1 calc R .
C13 C 0.366(2) 0.2435(6) 0.7987(9) 0.062(5) Uani 1 1 d . U
H13 H 0.271412 0.245789 0.790932 0.074 Uiso 1 1 calc R .
C21 C 0.746(2) 0.1849(5) 0.5656(8) 0.055(5) Uani 1 1 d . .
C75 C 1.125(2) 0.6126(5) 0.9508(7) 0.059(5) Uani 1 1 d . .
H75 H 1.186073 0.607363 0.977109 0.071 Uiso 1 1 calc R .
C63 C 0.401(2) 0.4100(6) 1.0095(9) 0.067(6) Uani 1 1 d . .
H63 H 0.350744 0.400476 1.035867 0.080 Uiso 1 1 calc R .
C39 C 0.879(2) 0.2166(6) 0.6850(9) 0.071(7) Uani 1 1 d . .
H39A H 0.844170 0.215618 0.718518 0.085 Uiso 1 1 calc R .
H39B H 0.965321 0.202127 0.683988 0.085 Uiso 1 1 calc R .
C69 C 0.793(2) 0.5309(5) 0.7984(7) 0.060(5) Uani 1 1 d . .
H69A H 0.751449 0.534258 0.765762 0.071 Uiso 1 1 calc R .
H69B H 0.879517 0.516993 0.795282 0.071 Uiso 1 1 calc R .
C35 C 1.181(2) 0.3719(6) 0.6420(7) 0.062(6) Uani 1 1 d . .
H35 H 1.124728 0.376783 0.669243 0.074 Uiso 1 1 calc R .
C38 C 1.002(2) 0.2710(7) 0.7044(8) 0.069(6) Uani 1 1 d . .
H38A H 1.085102 0.255540 0.707853 0.083 Uiso 1 1 calc R .
H38B H 0.959403 0.273238 0.736664 0.083 Uiso 1 1 calc R .
C22 C 0.613(2) 0.1739(6) 0.5698(10) 0.071(6) Uani 1 1 d . .
H22 H 0.568519 0.175198 0.600243 0.085 Uiso 1 1 calc R .
C79 C 0.975(2) 0.4493(6) 1.0190(9) 0.067(6) Uani 1 1 d . .
H79A H 1.028306 0.443410 1.048829 0.080 Uiso 1 1 calc R .
H79B H 1.012541 0.434635 0.992110 0.080 Uiso 1 1 calc R .
C23 C 0.540(2) 0.1605(6) 0.5286(11) 0.075(7) Uani 1 1 d . .
H23 H 0.451125 0.150256 0.532566 0.090 Uiso 1 1 calc R .

loop_
_atom_site_aniso_label
_atom_site_aniso_U_11
_atom_site_aniso_U_22
_atom_site_aniso_U_33
_atom_site_aniso_U_23
_atom_site_aniso_U_13
_atom_site_aniso_U_12
Br5 0.0536(11) 0.0491(10) 0.0341(9) 0.0002(7) -0.0027(7) 0.0022(8)
Br1 0.0536(11) 0.0553(10) 0.0341(9) -0.0011(8) 0.0043(7) -0.0024(8)
Br7 0.0579(12) 0.0411(9) 0.0630(12) 0.0126(8) 0.0195(9) 0.0089(8)
Br4 0.0513(11) 0.0593(11) 0.0576(12) -0.0157(9) -0.0031(9) 0.0113(9)
Br6 0.0504(11) 0.0555(11) 0.0553(11) -0.0157(9) -0.0050(9) 0.0002(8)
Br8 0.0487(11) 0.0465(10) 0.0811(14) 0.0162(10) 0.0124(10) 0.0166(8)
Br2 0.0575(12) 0.0609(11) 0.0594(12) 0.0239(10) 0.0133(9) 0.0107(9)
Br3 0.0461(11) 0.0439(10) 0.0893(16) -0.0143(10) -0.0079(10) 0.0141(8)
Mn2 0.0396(14) 0.0342(12) 0.0383(14) 0.0032(10) 0.0016(11) 0.0067(10)
Mn1 0.0448(15) 0.0385(13) 0.0394(14) 0.0001(11) 0.0029(11) 0.0101(11)
K1 0.044(2) 0.0341(16) 0.0440(19) -0.0012(14) -0.0067(15) 0.0032(14)
K3 0.046(2) 0.0344(17) 0.047(2) 0.0002(15) 0.0068(16) 0.0051(15)
K4 0.053(2) 0.051(2) 0.0387(19) 0.0041(15) -0.0042(16) -0.0062(17)
K2 0.048(2) 0.062(2) 0.0348(19) 0.0001(16) 0.0069(15) 0.0052(17)
O6 0.046(7) 0.034(5) 0.034(6) 0.001(4) 0.005(5) 0.002(5)
O3 0.059(7) 0.038(6) 0.033(6) 0.001(5) -0.007(5) 0.002(5)
O14 0.054(7) 0.041(6) 0.036(6) -0.011(5) 0.005(5) 0.003(5)
O4 0.026(6) 0.059(7) 0.041(6) -0.001(5) -0.001(5) 0.000(5)
O18 0.053(7) 0.044(6) 0.044(7) 0.009(5) 0.000(5) -0.001(5)
O23 0.061(8) 0.045(6) 0.042(7) -0.003(5) -0.003(6) 0.001(5)
O15 0.040(6) 0.040(6) 0.043(6) -0.003(5) -0.005(5) 0.000(5)
O13 0.066(8) 0.031(6) 0.043(7) -0.006(5) 0.002(6) -0.002(5)
O20 0.046(7) 0.041(6) 0.053(7) -0.006(5) -0.002(5) 0.004(5)
O2 0.062(8) 0.029(5) 0.045(7) -0.003(5) -0.011(6) -0.002(5)
O21 0.061(8) 0.033(6) 0.041(7) 0.001(5) 0.002(5) 0.002(5)
O19 0.056(8) 0.038(6) 0.045(7) 0.008(5) 0.001(6) 0.002(5)
O10 0.064(8) 0.042(6) 0.041(7) 0.005(5) 0.014(6) 0.006(5)
O16 0.035(6) 0.033(6) 0.083(9) -0.001(6) 0.002(6) 0.000(5)
O1 0.055(7) 0.030(5) 0.037(6) 0.002(4) -0.010(5) -0.003(5)
O11 0.071(9) 0.051(7) 0.029(6) -0.007(5) 0.014(5) 0.010(6)
O22 0.070(9) 0.046(7) 0.044(7) 0.001(5) -0.008(6) -0.006(6)
O17 0.030(6) 0.058(7) 0.057(7) 0.002(6) 0.001(5) -0.004(5)
O8 0.049(7) 0.054(7) 0.049(7) -0.002(6) 0.009(5) 0.000(6)
O12 0.066(8) 0.046(6) 0.041(7) 0.019(5) 0.012(6) 0.021(6)
O5 0.026(6) 0.042(6) 0.061(7) -0.011(5) 0.000(5) 0.005(5)
O24 0.044(7) 0.052(7) 0.072(9) -0.018(6) -0.003(6) 0.006(6)
O7 0.053(8) 0.048(7) 0.070(9) 0.022(6) 0.027(7) 0.013(6)
C65 0.054(11) 0.027(7) 0.052(10) 0.002(7) 0.010(8) 0.001(7)
O9 0.056(8) 0.044(6) 0.033(6) -0.006(5) 0.009(5) -0.005(5)
C46 0.052(10) 0.025(7) 0.028(8) -0.003(6) -0.004(7) 0.009(6)
C2 0.061(11) 0.033(8) 0.033(9) -0.004(7) -0.009(8) 0.006(7)
C66 0.040(9) 0.025(7) 0.047(10) -0.005(6) 0.000(7) 0.008(6)
C51 0.034(9) 0.046(9) 0.056(11) -0.014(8) -0.004(8) -0.007(7)
C18 0.046(10) 0.032(8) 0.052(10) 0.003(7) 0.002(8) -0.004(7)
C11 0.033(9) 0.035(8) 0.048(10) 0.014(7) -0.006(7) -0.004(6)
C1 0.048(10) 0.031(7) 0.027(8) 0.000(6) -0.004(7) -0.003(6)
C5 0.064(11) 0.026(7) 0.033(8) -0.001(6) -0.001(7) 0.000(7)
C16 0.040(9) 0.027(7) 0.047(9) 0.015(7) 0.001(7) 0.000(6)
C30 0.054(11) 0.054(10) 0.041(10) -0.002(8) -0.002(8) 0.012(8)
C61 0.051(11) 0.028(8) 0.063(12) -0.002(7) 0.013(9) 0.006(7)
C44 0.068(12) 0.043(9) 0.035(9) -0.002(7) 0.002(8) 0.018(9)
C56 0.032(9) 0.066(11) 0.039(9) -0.019(8) -0.003(7) -0.002(8)
C36 0.050(11) 0.052(10) 0.042(10) -0.002(8) -0.008(8) 0.008(8)
C7 0.071(13) 0.033(8) 0.054(11) -0.012(8) -0.020(9) 0.006(8)
C47 0.040(9) 0.040(8) 0.040(9) -0.011(7) 0.002(7) -0.003(7)
C24 0.081(16) 0.037(9) 0.073(14) -0.003(9) 0.012(12) 0.013(9)
C15 0.051(11) 0.049(10) 0.037(9) 0.008(7) 0.008(7) 0.004(8)
C4 0.079(13) 0.018(7) 0.050(11) -0.006(7) 0.004(9) 0.004(7)
C31 0.057(11) 0.043(9) 0.045(10) 0.002(8) 0.004(8) 0.013(8)
C12 0.043(10) 0.047(10) 0.047(10) 0.005(8) 0.002(8) -0.001(8)
C60 0.058(12) 0.050(10) 0.047(11) 0.008(8) -0.002(8) 0.002(8)
C17 0.055(11) 0.023(7) 0.057(11) 0.000(7) -0.004(8) -0.008(7)
C49 0.048(10) 0.027(7) 0.049(10) -0.002(7) 0.005(8) -0.001(7)
C57 0.033(9) 0.053(10) 0.073(13) -0.008(9) 0.012(8) -0.018(8)
C6 0.046(10) 0.044(9) 0.031(8) -0.002(7) -0.001(7) 0.012(7)
C10 0.038(9) 0.044(9) 0.045(9) -0.002(7) -0.002(7) -0.011(7)
C45 0.066(12) 0.044(9) 0.031(9) -0.006(7) -0.010(8) 0.012(8)
C58 0.058(11) 0.046(9) 0.029(8) -0.005(7) 0.005(7) -0.006(8)
C68 0.075(13) 0.044(9) 0.032(9) -0.014(7) 0.000(8) 0.014(9)
C43 0.075(14) 0.047(10) 0.046(11) -0.002(8) -0.017(10) 0.022(10)
C19 0.043(10) 0.036(8) 0.045(10) 0.001(7) -0.005(7) -0.004(7)
C64 0.042(11) 0.045(10) 0.104(18) -0.013(11) -0.011(11) 0.008(8)
C71 0.043(10) 0.047(10) 0.055(11) 0.003(8) 0.012(8) 0.004(8)
C33 0.066(14) 0.063(12) 0.051(12) 0.003(10) -0.014(10) -0.015(10)
C70 0.095(16) 0.040(10) 0.049(11) -0.008(8) 0.002(10) -0.014(10)
C76 0.058(11) 0.045(9) 0.030(8) -0.013(7) 0.008(7) 0.006(8)
C54 0.034(10) 0.062(11) 0.065(12) -0.030(10) 0.002(9) 0.004(9)
C52 0.043(11) 0.046(10) 0.071(13) -0.014(9) -0.004(9) 0.010(8)
C48 0.036(9) 0.048(9) 0.042(9) -0.007(7) 0.002(7) -0.008(7)
C41 0.044(9) 0.048(9) 0.025(8) -0.002(7) -0.008(7) 0.007(7)
C25 0.074(15) 0.044(10) 0.072(14) -0.021(10) 0.000(11) 0.012(10)
C72 0.060(12) 0.055(11) 0.041(10) -0.004(8) 0.015(8) -0.009(9)
C20 0.041(9) 0.037(8) 0.046(10) -0.012(7) -0.007(7) -0.003(7)
C55 0.034(10) 0.085(14) 0.060(12) -0.023(11) 0.005(8) -0.006(10)
C29 0.059(12) 0.038(9) 0.049(10) 0.009(8) 0.012(8) 0.014(8)
C3 0.070(12) 0.039(9) 0.034(9) 0.009(7) 0.000(8) 0.005(8)
C67 0.049(10) 0.039(9) 0.053(11) -0.024(8) -0.011(8) 0.011(7)
C42 0.076(13) 0.023(8) 0.044(10) 0.005(6) -0.014(9) 0.000(7)
C14 0.043(9) 0.046(9) 0.075(11) 0.017(8) 0.011(8) 0.004(7)
C73 0.093(17) 0.047(11) 0.077(15) -0.014(10) 0.039(13) -0.023(11)
C9 0.057(11) 0.058(11) 0.038(10) 0.013(8) 0.005(8) -0.006(9)
C26 0.056(12) 0.033(8) 0.071(13) 0.006(8) 0.010(10) 0.001(8)
C34 0.058(13) 0.067(13) 0.056(12) -0.006(10) -0.005(10) 0.006(10)
C77 0.049(11) 0.078(13) 0.051(11) -0.004(10) -0.016(9) -0.007(10)
C37 0.082(15) 0.061(12) 0.030(9) -0.012(8) 0.000(9) 0.018(10)
C62 0.080(14) 0.035(9) 0.047(10) 0.010(7) 0.008(9) -0.009(9)
C53 0.054(12) 0.051(11) 0.077(14) -0.026(10) -0.015(10) 0.027(9)
C40 0.077(14) 0.039(9) 0.050(11) 0.018(8) 0.025(10) 0.015(9)
C74 0.086(16) 0.049(11) 0.059(13) -0.020(10) 0.011(11) -0.021(10)
C80 0.055(12) 0.088(15) 0.041(10) 0.020(10) -0.010(9) -0.005(10)
C78 0.038(10) 0.056(11) 0.066(12) 0.017(9) -0.006(8) 0.009(8)
C50 0.045(11) 0.049(10) 0.070(13) 0.012(9) 0.000(9) -0.014(8)
C27 0.075(14) 0.038(9) 0.062(12) 0.002(8) 0.027(10) -0.004(9)
C59 0.053(11) 0.044(9) 0.052(11) 0.015(8) 0.000(8) 0.000(8)
C8 0.059(12) 0.065(11) 0.029(9) -0.008(8) 0.008(8) 0.000(9)
C28 0.070(14) 0.031(9) 0.080(14) -0.005(9) 0.016(11) 0.010(8)
C32 0.053(11) 0.052(11) 0.050(11) 0.013(8) -0.002(8) -0.003(8)
C13 0.035(9) 0.070(10) 0.081(12) 0.022(9) 0.009(8) 0.008(8)
C21 0.051(11) 0.033(9) 0.082(14) 0.012(9) 0.005(10) 0.014(8)
C75 0.076(14) 0.057(11) 0.045(11) -0.014(9) 0.006(9) -0.026(10)
C63 0.072(15) 0.055(12) 0.074(15) -0.013(10) 0.018(12) 0.003(10)
C39 0.075(14) 0.061(12) 0.077(15) 0.045(11) 0.039(12) 0.019(11)
C69 0.092(15) 0.052(11) 0.035(10) 0.007(8) 0.008(9) -0.009(10)
C35 0.052(12) 0.090(15) 0.042(11) -0.027(11) -0.011(9) 0.010(10)
C38 0.065(14) 0.087(16) 0.056(13) 0.022(11) 0.009(11) 0.024(12)
C22 0.060(14) 0.058(12) 0.095(18) 0.021(12) 0.027(12) 0.013(10)
C79 0.069(14) 0.063(12) 0.069(14) 0.009(10) -0.009(11) 0.011(10)
C23 0.054(13) 0.047(11) 0.12(2) -0.012(12) -0.005(13) 0.010(9)

loop_
_atom_type_symbol
_atom_type_description
_atom_type_scat_dispersion_real
_atom_type_scat_dispersion_imag
_atom_type_scat_source
C C 0.0181 0.0091 'International Tables Vol C Tables 4.2.6.8 and 6.1.1.4'
H H 0.0000 0.0000 'International Tables Vol C Tables 4.2.6.8 and 6.1.1.4'
Br Br -0.6763 1.2805 'International Tables Vol C Tables 4.2.6.8 and 6.1.1.4'
K K 0.3868 1.0657 'International Tables Vol C Tables 4.2.6.8 and 6.1.1.4'
Mn Mn -0.5299 2.8052 'International Tables Vol C Tables 4.2.6.8 and 6.1.1.4'
O O 0.0492 0.0322 'International Tables Vol C Tables 4.2.6.8 and 6.1.1.4'

loop_
_geom_angle_atom_site_label_1
_geom_angle_atom_site_label_2
_geom_angle_atom_site_label_3
_geom_angle
_geom_angle_site_symmetry_1
_geom_angle_site_symmetry_3
Mn2 Br5 K3 142.86(11) . .
Mn1 Br1 K1 140.08(11) . .
Mn2 Br6 K4 114.68(11) . .
Mn1 Br2 K2 112.53(12) . .
Br7 Mn2 Br5 109.20(11) . .
Br7 Mn2 Br6 115.33(12) . .
Br7 Mn2 Br8 108.50(11) . .
Br6 Mn2 Br5 104.99(11) . .
Br8 Mn2 Br5 107.71(11) . .
Br8 Mn2 Br6 110.82(12) . .
Br4 Mn1 Br1 106.51(12) . .
Br4 Mn1 Br2 116.25(12) . .
Br4 Mn1 Br3 108.62(11) . .
Br2 Mn1 Br1 104.90(11) . .
Br3 Mn1 Br1 112.41(12) . .
Br3 Mn1 Br2 108.21(13) . .
Br1 K1 C74 170.7(4) . 3_445
O6 K1 Br1 89.3(2) . .
O6 K1 C74 88.2(4) . 3_445
O3 K1 Br1 93.0(3) . .
O3 K1 O6 177.1(4) . .
O3 K1 O4 63.5(3) . .
O3 K1 O2 62.0(3) . .
O3 K1 O1 117.9(3) . .
O3 K1 O5 120.0(3) . .
O3 K1 C74 89.3(4) . 3_445
O4 K1 Br1 100.6(3) . .
O4 K1 O6 117.8(3) . .
O4 K1 O1 175.9(4) . .
O4 K1 O5 56.7(3) . .
O4 K1 C74 88.6(5) . 3_445
O2 K1 Br1 86.9(3) . .
O2 K1 O6 116.4(3) . .
O2 K1 O4 125.2(4) . .
O2 K1 O1 55.9(3) . .
O2 K1 O5 170.9(4) . .
O2 K1 C74 86.1(5) . 3_445
O1 K1 Br1 83.3(3) . .
O1 K1 O6 60.7(3) . .
O1 K1 O5 121.5(3) . .
O1 K1 C74 87.6(5) . 3_445
O5 K1 Br1 101.6(3) . .
O5 K1 O6 61.2(3) . .
O5 K1 C74 85.0(4) . 3_445
Br5 K3 C33 169.6(4) . 1_455
O14 K3 Br5 80.4(3) . .
O14 K3 O15 60.3(3) . .
O14 K3 O17 177.8(4) . .
O14 K3 C33 93.7(5) . 1_455
O18 K3 Br5 92.3(3) . .
O18 K3 O14 118.8(4) . .
O18 K3 O15 179.0(4) . .
O18 K3 O17 63.3(4) . .
O18 K3 C33 83.0(4) . 1_455
O15 K3 Br5 87.2(2) . .
O15 K3 C33 97.5(4) . 1_455
O13 K3 Br5 88.7(3) . .
O13 K3 O14 56.9(4) . .
O13 K3 O18 62.4(4) . .
O13 K3 O15 116.8(4) . .
O13 K3 O17 125.3(4) . .
O13 K3 C33 80.9(4) . 1_455
O16 K3 Br5 102.8(3) . .
O16 K3 O14 121.3(4) . .
O16 K3 O18 119.6(4) . .
O16 K3 O15 61.4(4) . .
O16 K3 O13 168.0(4) . .
O16 K3 O17 56.7(4) . .
O16 K3 C33 87.6(4) . 1_455
O17 K3 Br5 98.9(3) . .
O17 K3 O15 117.6(4) . .
O17 K3 C33 87.3(5) . 1_455
O23 K4 Br6 91.8(3) . .
O23 K4 O24 61.5(4) . .
O20 K4 Br6 90.2(3) . .
O20 K4 O23 177.9(4) . .
O20 K4 O21 61.3(4) . .
O20 K4 O19 57.5(4) . .
O20 K4 O22 122.9(4) . .
O20 K4 O24 118.9(4) . .
O21 K4 Br6 91.5(3) . .
O21 K4 O23 118.3(4) . .
O21 K4 O24 178.8(4) . .
O19 K4 Br6 92.0(3) . .
O19 K4 O23 122.8(4) . .
O19 K4 O21 118.7(4) . .
O19 K4 O22 169.5(4) . .
O19 K4 O24 61.5(4) . .
O22 K4 Br6 98.5(3) . .
O22 K4 O23 56.4(4) . .
O22 K4 O21 62.1(4) . .
O22 K4 O24 117.5(4) . .
O24 K4 Br6 89.7(3) . .
O10 K2 Br2 87.3(3) . .
O10 K2 O9 61.0(3) . .
O11 K2 Br2 91.9(3) . .
O11 K2 O10 55.5(4) . .
O11 K2 O12 62.8(4) . .
O11 K2 O9 116.0(4) . .
O8 K2 Br2 104.6(3) . .
O8 K2 O10 122.0(4) . .
O8 K2 O11 163.3(4) . .
O8 K2 O12 117.8(4) . .
O8 K2 O7 56.5(4) . .
O8 K2 O9 62.0(3) . .
O12 K2 Br2 91.9(3) . .
O12 K2 O10 118.3(4) . .
O12 K2 O9 175.7(4) . .
O7 K2 Br2 98.9(3) . .
O7 K2 O10 173.8(4) . .
O7 K2 O11 123.9(4) . .
O7 K2 O12 61.9(4) . .
O7 K2 O9 118.3(4) . .
O9 K2 Br2 92.2(3) . .
C18 O6 K1 106.0(9) . .
C19 O6 K1 104.4(8) . .
C19 O6 C18 110.3(12) . .
C9 O3 K1 103.1(9) . .
C8 O3 K1 105.5(9) . .
C8 O3 C9 110.6(13) . .
C46 O14 K3 121.6(10) . .
C46 O14 C47 115.3(12) . .
C47 O14 K3 119.8(9) . .
C11 O4 K1 118.7(9) . .
C11 O4 C10 116.7(12) . .
C10 O4 K1 114.3(9) . .
C58 O18 K3 102.2(9) . .
C59 O18 K3 105.0(10) . .
C59 O18 C58 111.6(13) . .
C76 O23 K4 119.4(10) . .
C76 O23 C77 116.9(14) . .
C77 O23 K4 117.5(11) . .
C49 O15 K3 104.6(9) . .
C49 O15 C48 112.4(12) . .
C48 O15 K3 106.6(9) . .
C60 O13 K3 116.4(10) . .
C41 O13 K3 123.1(10) . .
C41 O13 C60 118.9(13) . .
C66 O20 K4 123.1(10) . .
C66 O20 C67 114.0(14) . .
C67 O20 K4 120.7(11) . .
C7 O2 K1 117.9(9) . .
C6 O2 K1 123.8(9) . .
C6 O2 C7 115.5(12) . .
C68 O21 K4 102.6(9) . .
C68 O21 C69 108.8(13) . .
C69 O21 K4 105.7(10) . .
C61 O19 K4 117.5(9) . .
C61 O19 C80 117.2(14) . .
C80 O19 K4 119.5(11) . .
C30 O10 K2 115.7(10) . .
C31 O10 K2 120.6(11) . .
C31 O10 C30 120.1(14) . .
C51 O16 K3 117.7(9) . .
C51 O16 C50 120.0(14) . .
C50 O16 K3 116.2(11) . .
C1 O1 K1 122.9(9) . .
C1 O1 C20 116.9(12) . .
C20 O1 K1 117.8(9) . .
C36 O11 K2 124.3(10) . .
C36 O11 C37 117.6(14) . .
C37 O11 K2 115.2(11) . .
C71 O22 K4 123.1(11) . .
C71 O22 C70 118.1(14) . .
C70 O22 K4 115.5(10) . .
C56 O17 K3 116.6(10) . .
C56 O17 C57 118.4(13) . .
C57 O17 K3 113.3(10) . .
C26 O8 K2 123.7(11) . .
C26 O8 C27 117.8(15) . .
C27 O8 K2 117.3(11) . .
C39 O12 K2 99.6(11) . .
C38 O12 K2 105.1(12) . .
C38 O12 C39 112.8(16) . .
C16 O5 K1 116.1(8) . .
C16 O5 C17 117.7(12) . .
C17 O5 K1 117.1(9) . .
C78 O24 K4 104.0(11) . .
C79 O24 K4 105.8(11) . .
C79 O24 C78 112.5(14) . .
C40 O7 K2 117.4(13) . .
C21 O7 K2 123.7(11) . .
C21 O7 C40 117.0(16) . .
C66 C65 H65 118.4 . .
C64 C65 H65 118.4 . .
C64 C65 C66 123.2(19) . .
C29 O9 K2 101.3(9) . .
C29 O9 C28 109.5(13) . .
C28 O9 K2 100.2(10) . .
C45 C46 O14 125.7(16) . .
C45 C46 C41 120.3(15) . .
C41 C46 O14 114.0(14) . .
C1 C2 H2 120.0 . .
C3 C2 H2 120.0 . .
C3 C2 C1 120.0(15) . .
O20 C66 C65 127.6(16) . .
O20 C66 C61 113.2(15) . .
C65 C66 C61 119.1(16) . .
O16 C51 C56 115.7(15) . .
O16 C51 C52 124.3(17) . .
C52 C51 C56 120.0(16) . .
O6 C18 H18A 110.0 . .
O6 C18 H18B 110.0 . .
O6 C18 C17 108.5(13) . .
H18A C18 H18B 108.4 . .
C17 C18 H18A 110.0 . .
C17 C18 H18B 110.0 . .
O4 C11 C16 114.6(13) . .
C12 C11 O4 127.0(14) . .
C12 C11 C16 118.3(15) . .
O1 C1 C2 124.8(13) . .
O1 C1 C6 115.3(13) . .
C2 C1 C6 119.9(14) . .
C4 C5 H5 119.0 . .
C4 C5 C6 122.0(15) . .
C6 C5 H5 119.0 . .
O5 C16 C11 116.6(13) . .
C15 C16 O5 125.1(15) . .
C15 C16 C11 118.3(15) . .
O10 C30 H30A 109.9 . .
O10 C30 H30B 109.9 . .
O10 C30 C29 108.8(15) . .
H30A C30 H30B 108.3 . .
C29 C30 H30A 109.9 . .
C29 C30 H30B 109.9 . .
O19 C61 C66 117.6(15) . .
O19 C61 C62 122.4(17) . .
C66 C61 C62 120.0(18) . .
C45 C44 H44 120.1 . .
C43 C44 H44 120.1 . .
C43 C44 C45 119.9(18) . .
O17 C56 C51 115.7(14) . .
O17 C56 C55 127.1(18) . .
C55 C56 C51 117.2(18) . .
O11 C36 C31 114.2(15) . .
O11 C36 C35 126.7(18) . .
C31 C36 C35 119.1(19) . .
O2 C7 H7A 110.8 . .
O2 C7 H7B 110.8 . .
O2 C7 C8 104.8(14) . .
H7A C7 H7B 108.9 . .
C8 C7 H7A 110.8 . .
C8 C7 H7B 110.8 . .
O14 C47 H47A 110.3 . .
O14 C47 H47B 110.3 . .
O14 C47 C48 106.9(13) . .
H47A C47 H47B 108.6 . .
C48 C47 H47A 110.3 . .
C48 C47 H47B 110.3 . .
C25 C24 H24 120.9 . .
C25 C24 C23 118(2) . .
C23 C24 H24 120.9 . .
C16 C15 H15 118.5 . .
C16 C15 C14 123.0(18) . .
C14 C15 H15 118.5 . .
C5 C4 H4 119.6 . .
C5 C4 C3 120.7(15) . .
C3 C4 H4 119.6 . .
O10 C31 C36 117.3(16) . .
O10 C31 C32 123.9(17) . .
C36 C31 C32 118.8(17) . .
C11 C12 H12 118.7 . .
C13 C12 C11 122.6(18) . .
C13 C12 H12 118.7 . .
O13 C60 H60A 110.2 . .
O13 C60 H60B 110.2 . .
O13 C60 C59 107.7(15) . .
H60A C60 H60B 108.5 . .
C59 C60 H60A 110.2 . .
C59 C60 H60B 110.2 . .
O5 C17 C18 107.9(13) . .
O5 C17 H17A 110.1 . .
O5 C17 H17B 110.1 . .
C18 C17 H17A 110.1 . .
C18 C17 H17B 110.1 . .
H17A C17 H17B 108.4 . .
O15 C49 H49A 109.6 . .
O15 C49 H49B 109.6 . .
O15 C49 C50 110.2(15) . .
H49A C49 H49B 108.1 . .
C50 C49 H49A 109.6 . .
C50 C49 H49B 109.6 . .
O17 C57 H57A 110.0 . .
O17 C57 H57B 110.0 . .
O17 C57 C58 108.5(14) . .
H57A C57 H57B 108.4 . .
C58 C57 H57A 110.0 . .
C58 C57 H57B 110.0 . .
O2 C6 C1 114.8(14) . .
O2 C6 C5 127.2(15) . .
C5 C6 C1 117.9(14) . .
O4 C10 H10A 110.0 . .
O4 C10 H10B 110.0 . .
O4 C10 C9 108.5(14) . .
H10A C10 H10B 108.4 . .
C9 C10 H10A 110.0 . .
C9 C10 H10B 110.0 . .
C46 C45 C44 120.6(19) . .
C46 C45 H45 119.7 . .
C44 C45 H45 119.7 . .
O18 C58 H58A 109.8 . .
O18 C58 H58B 109.8 . .
C57 C58 O18 109.4(14) . .
C57 C58 H58A 109.8 . .
C57 C58 H58B 109.8 . .
H58A C58 H58B 108.2 . .
O21 C68 H68A 110.2 . .
O21 C68 H68B 110.2 . .
O21 C68 C67 107.6(13) . .
H68A C68 H68B 108.5 . .
C67 C68 H68A 110.2 . .
C67 C68 H68B 110.2 . .
C44 C43 H43 119.0 . .
C44 C43 C42 121.9(18) . .
C42 C43 H43 119.0 . .
O6 C19 H19A 110.0 . .
O6 C19 H19B 110.0 . .
O6 C19 C20 108.3(13) . .
H19A C19 H19B 108.4 . .
C20 C19 H19A 110.0 . .
C20 C19 H19B 110.0 . .
C65 C64 H64 120.2 . .
C65 C64 C63 119.6(19) . .
C63 C64 H64 120.2 . .
O22 C71 C76 114.5(15) . .
O22 C71 C72 126.3(17) . .
C72 C71 C76 119.2(17) . .
K3 C33 H33 77.5 1_655 .
C34 C33 K3 83.3(12) . 1_655
C34 C33 H33 118.2 . .
C32 C33 K3 108.8(13) . 1_655
C32 C33 H33 118.2 . .
C32 C33 C34 124(2) . .
O22 C70 H70A 109.7 . .
O22 C70 H70B 109.7 . .
O22 C70 C69 109.7(16) . .
H70A C70 H70B 108.2 . .
C69 C70 H70A 109.7 . .
C69 C70 H70B 109.7 . .
O23 C76 C71 117.5(15) . .
O23 C76 C75 123.1(17) . .
C75 C76 C71 119.4(17) . .
C55 C54 H54 119.8 . .
C55 C54 C53 120.4(17) . .
C53 C54 H54 119.8 . .
C51 C52 H52 119.4 . .
C53 C52 C51 121(2) . .
C53 C52 H52 119.4 . .
O15 C48 C47 109.0(13) . .
O15 C48 H48A 109.9 . .
O15 C48 H48B 109.9 . .
C47 C48 H48A 109.9 . .
C47 C48 H48B 109.9 . .
H48A C48 H48B 108.3 . .
O13 C41 C46 117.6(14) . .
O13 C41 C42 123.7(16) . .
C46 C41 C42 118.8(15) . .
C24 C25 H25 119.6 . .
C24 C25 C26 121(2) . .
C26 C25 H25 119.6 . .
C71 C72 H72 118.1 . .
C71 C72 C73 124(2) . .
C73 C72 H72 118.1 . .
O1 C20 C19 108.3(13) . .
O1 C20 H20A 110.0 . .
O1 C20 H20B 110.0 . .
C19 C20 H20A 110.0 . .
C19 C20 H20B 110.0 . .
H20A C20 H20B 108.4 . .
C56 C55 H55 118.7 . .
C54 C55 C56 123(2) . .
C54 C55 H55 118.7 . .
O9 C29 C30 107.1(14) . .
O9 C29 H29A 110.3 . .
O9 C29 H29B 110.3 . .
C30 C29 H29A 110.3 . .
C30 C29 H29B 110.3 . .
H29A C29 H29B 108.6 . .
C2 C3 H3 120.2 . .
C4 C3 C2 119.5(16) . .
C4 C3 H3 120.2 . .
O20 C67 C68 109.0(14) . .
O20 C67 H67A 109.9 . .
O20 C67 H67B 109.9 . .
C68 C67 H67A 109.9 . .
C68 C67 H67B 109.9 . .
H67A C67 H67B 108.3 . .
C43 C42 C41 118.4(18) . .
C43 C42 H42 120.8 . .
C41 C42 H42 120.8 . .
C15 C14 H14 121.6 . .
C15 C14 C13 116.9(18) . .
C13 C14 H14 121.6 . .
C72 C73 H73 121.8 . .
C72 C73 C74 116(2) . .
C74 C73 H73 121.8 . .
O3 C9 C10 108.0(15) . .
O3 C9 H9A 110.1 . .
O3 C9 H9B 110.1 . .
C10 C9 H9A 110.1 . .
C10 C9 H9B 110.1 . .
H9A C9 H9B 108.4 . .
O8 C26 C25 125.4(19) . .
O8 C26 C21 115.1(18) . .
C25 C26 C21 119.3(19) . .
C33 C34 H34 120.9 . .
C33 C34 C35 118(2) . .
C35 C34 H34 120.9 . .
O23 C77 H77A 110.3 . .
O23 C77 H77B 110.3 . .
O23 C77 C78 107.0(15) . .
H77A C77 H77B 108.6 . .
C78 C77 H77A 110.3 . .
C78 C77 H77B 110.3 . .
O11 C37 H37A 110.0 . .
O11 C37 H37B 110.0 . .
O11 C37 C38 108.3(15) . .
H37A C37 H37B 108.4 . .
C38 C37 H37A 110.0 . .
C38 C37 H37B 110.0 . .
C61 C62 H62 120.0 . .
C61 C62 C63 120.0(19) . .
C63 C62 H62 120.0 . .
C54 C53 H53 120.8 . .
C52 C53 C54 118.4(18) . .
C52 C53 H53 120.8 . .
O7 C40 H40A 110.1 . .
O7 C40 H40B 110.1 . .
O7 C40 C39 108.1(17) . .
H40A C40 H40B 108.4 . .
C39 C40 H40A 110.1 . .
C39 C40 H40B 110.1 . .
K1 C74 H74 85.3 3 .
C73 C74 K1 83.6(13) . 3
C73 C74 H74 119.6 . .
C73 C74 C75 120.8(17) . .
C75 C74 K1 101.1(13) . 3
C75 C74 H74 119.6 . .
O19 C80 H80A 110.4 . .
O19 C80 H80B 110.4 . .
O19 C80 C79 106.8(16) . .
H80A C80 H80B 108.6 . .
C79 C80 H80A 110.4 . .
C79 C80 H80B 110.4 . .
O24 C78 C77 108.3(15) . .
O24 C78 H78A 110.0 . .
O24 C78 H78B 110.0 . .
C77 C78 H78A 110.0 . .
C77 C78 H78B 110.0 . .
H78A C78 H78B 108.4 . .
O16 C50 C49 108.9(15) . .
O16 C50 H50A 109.9 . .
O16 C50 H50B 109.9 . .
C49 C50 H50A 109.9 . .
C49 C50 H50B 109.9 . .
H50A C50 H50B 108.3 . .
O8 C27 H27A 110.5 . .
O8 C27 H27B 110.5 . .
O8 C27 C28 106.1(17) . .
H27A C27 H27B 108.7 . .
C28 C27 H27A 110.5 . .
C28 C27 H27B 110.5 . .
O18 C59 C60 107.9(14) . .
O18 C59 H59A 110.1 . .
O18 C59 H59B 110.1 . .
C60 C59 H59A 110.1 . .
C60 C59 H59B 110.1 . .
H59A C59 H59B 108.4 . .
O3 C8 C7 109.0(14) . .
O3 C8 H8A 109.9 . .
O3 C8 H8B 109.9 . .
C7 C8 H8A 109.9 . .
C7 C8 H8B 109.9 . .
H8A C8 H8B 108.3 . .
O9 C28 C27 107.8(14) . .
O9 C28 H28A 110.1 . .
O9 C28 H28B 110.1 . .
C27 C28 H28A 110.1 . .
C27 C28 H28B 110.1 . .
H28A C28 H28B 108.5 . .
C31 C32 H32 120.3 . .
C33 C32 C31 119.4(19) . .
C33 C32 H32 120.3 . .
C12 C13 C14 120.8(18) . .
C12 C13 H13 119.6 . .
C14 C13 H13 119.6 . .
O7 C21 C26 114.2(17) . .
C22 C21 O7 126(2) . .
C22 C21 C26 120(2) . .
C76 C75 C74 120.5(19) . .
C76 C75 H75 119.8 . .
C74 C75 H75 119.8 . .
C64 C63 H63 121.1 . .
C62 C63 C64 118(2) . .
C62 C63 H63 121.1 . .
O12 C39 C40 111.8(16) . .
O12 C39 H39A 109.3 . .
O12 C39 H39B 109.3 . .
C40 C39 H39A 109.3 . .
C40 C39 H39B 109.3 . .
H39A C39 H39B 107.9 . .
O21 C69 C70 105.9(15) . .
O21 C69 H69A 110.6 . .
O21 C69 H69B 110.6 . .
C70 C69 H69A 110.6 . .
C70 C69 H69B 110.6 . .
H69A C69 H69B 108.7 . .
C36 C35 H35 119.5 . .
C34 C35 C36 121.0(19) . .
C34 C35 H35 119.5 . .
O12 C38 C37 111.2(16) . .
O12 C38 H38A 109.4 . .
O12 C38 H38B 109.4 . .
C37 C38 H38A 109.4 . .
C37 C38 H38B 109.4 . .
H38A C38 H38B 108.0 . .
C21 C22 H22 120.1 . .
C21 C22 C23 120(2) . .
C23 C22 H22 120.1 . .
O24 C79 C80 109.5(17) . .
O24 C79 H79A 109.8 . .
O24 C79 H79B 109.8 . .
C80 C79 H79A 109.8 . .
C80 C79 H79B 109.8 . .
H79A C79 H79B 108.2 . .
C24 C23 H23 119.2 . .
C22 C23 C24 122(2) . .
C22 C23 H23 119.2 . .

loop_
_geom_bond_atom_site_label_1
_geom_bond_atom_site_label_2
_geom_bond_distance
_geom_bond_site_symmetry_2
Br5 Mn2 2.534(3) .
Br5 K3 3.224(4) .
Br1 Mn1 2.531(3) .
Br1 K1 3.241(4) .
Br7 Mn2 2.477(3) .
Br4 Mn1 2.480(3) .
Br6 Mn2 2.532(3) .
Br6 K4 3.245(5) .
Br8 Mn2 2.489(3) .
Br2 Mn1 2.528(3) .
Br2 K2 3.224(4) .
Br3 Mn1 2.494(3) .
K1 O6 2.793(11) .
K1 O3 2.711(11) .
K1 O4 2.731(11) .
K1 O2 2.732(11) .
K1 O1 2.760(11) .
K1 O5 2.769(11) .
K1 C74 3.50(2) 3_445
K3 O14 2.763(12) .
K3 O18 2.725(12) .
K3 O15 2.775(12) .
K3 O13 2.705(11) .
K3 O16 2.705(11) .
K3 O17 2.768(12) .
K3 C33 3.540(19) 1_455
K4 O23 2.791(13) .
K4 O20 2.651(12) .
K4 O21 2.780(12) .
K4 O19 2.676(12) .
K4 O22 2.712(13) .
K4 O24 2.805(14) .
K2 O10 2.775(13) .
K2 O11 2.732(12) .
K2 O8 2.719(13) .
K2 O12 2.757(12) .
K2 O7 2.724(14) .
K2 O9 2.806(12) .
O6 C18 1.457(19) .
O6 C19 1.431(19) .
O3 C9 1.46(2) .
O3 C8 1.45(2) .
O14 C46 1.414(17) .
O14 C47 1.43(2) .
O4 C11 1.38(2) .
O4 C10 1.426(19) .
O18 C58 1.466(19) .
O18 C59 1.41(2) .
O23 C76 1.35(2) .
O23 C77 1.42(2) .
O15 C49 1.378(18) .
O15 C48 1.43(2) .
O13 C60 1.41(2) .
O13 C41 1.358(19) .
O20 C66 1.34(2) .
O20 C67 1.39(2) .
O2 C7 1.453(19) .
O2 C6 1.374(19) .
O21 C68 1.423(19) .
O21 C69 1.45(2) .
O19 C61 1.39(2) .
O19 C80 1.44(2) .
O10 C30 1.44(2) .
O10 C31 1.36(2) .
O16 C51 1.37(2) .
O16 C50 1.40(2) .
O1 C1 1.364(17) .
O1 C20 1.446(18) .
O11 C36 1.34(2) .
O11 C37 1.45(2) .
O22 C71 1.35(2) .
O22 C70 1.45(2) .
O17 C56 1.36(2) .
O17 C57 1.44(2) .
O8 C26 1.35(2) .
O8 C27 1.46(2) .
O12 C39 1.43(2) .
O12 C38 1.37(3) .
O5 C16 1.370(18) .
O5 C17 1.419(19) .
O24 C78 1.44(2) .
O24 C79 1.43(2) .
O7 C40 1.40(2) .
O7 C21 1.38(2) .
C65 H65 0.9300 .
C65 C66 1.35(2) .
C65 C64 1.33(3) .
O9 C29 1.42(2) .
O9 C28 1.48(2) .
C46 C45 1.34(2) .
C46 C41 1.40(2) .
C2 H2 0.9300 .
C2 C1 1.40(2) .
C2 C3 1.39(2) .
C66 C61 1.39(3) .
C51 C56 1.41(3) .
C51 C52 1.40(2) .
C18 H18A 0.9700 .
C18 H18B 0.9700 .
C18 C17 1.48(2) .
C11 C16 1.42(2) .
C11 C12 1.38(2) .
C1 C6 1.41(2) .
C5 H5 0.9300 .
C5 C4 1.36(2) .
C5 C6 1.38(2) .
C16 C15 1.35(2) .
C30 H30A 0.9700 .
C30 H30B 0.9700 .
C30 C29 1.51(2) .
C61 C62 1.39(3) .
C44 H44 0.9300 .
C44 C45 1.40(2) .
C44 C43 1.31(3) .
C56 C55 1.39(2) .
C36 C31 1.39(3) .
C36 C35 1.41(3) .
C7 H7A 0.9700 .
C7 H7B 0.9700 .
C7 C8 1.51(2) .
C47 H47A 0.9700 .
C47 H47B 0.9700 .
C47 C48 1.52(2) .
C24 H24 0.9300 .
C24 C25 1.34(3) .
C24 C23 1.43(3) .
C15 H15 0.9300 .
C15 C14 1.39(3) .
C4 H4 0.9300 .
C4 C3 1.38(2) .
C31 C32 1.44(3) .
C12 H12 0.9300 .
C12 C13 1.32(3) .
C60 H60A 0.9700 .
C60 H60B 0.9700 .
C60 C59 1.52(3) .
C17 H17A 0.9700 .
C17 H17B 0.9700 .
C49 H49A 0.9700 .
C49 H49B 0.9700 .
C49 C50 1.45(2) .
C57 H57A 0.9700 .
C57 H57B 0.9700 .
C57 C58 1.46(3) .
C10 H10A 0.9700 .
C10 H10B 0.9700 .
C10 C9 1.49(3) .
C45 H45 0.9300 .
C58 H58A 0.9700 .
C58 H58B 0.9700 .
C68 H68A 0.9700 .
C68 H68B 0.9700 .
C68 C67 1.56(3) .
C43 H43 0.9300 .
C43 C42 1.40(3) .
C19 H19A 0.9700 .
C19 H19B 0.9700 .
C19 C20 1.50(2) .
C64 H64 0.9300 .
C64 C63 1.43(3) .
C71 C76 1.42(3) .
C71 C72 1.38(3) .
C33 K3 3.540(19) 1_655
C33 H33 0.9300 .
C33 C34 1.37(3) .
C33 C32 1.34(3) .
C70 H70A 0.9700 .
C70 H70B 0.9700 .
C70 C69 1.47(3) .
C76 C75 1.37(2) .
C54 H54 0.9300 .
C54 C55 1.33(3) .
C54 C53 1.44(3) .
C52 H52 0.9300 .
C52 C53 1.34(3) .
C48 H48A 0.9700 .
C48 H48B 0.9700 .
C41 C42 1.40(2) .
C25 H25 0.9300 .
C25 C26 1.42(3) .
C72 H72 0.9300 .
C72 C73 1.40(3) .
C20 H20A 0.9700 .
C20 H20B 0.9700 .
C55 H55 0.9300 .
C29 H29A 0.9700 .
C29 H29B 0.9700 .
C3 H3 0.9300 .
C67 H67A 0.9700 .
C67 H67B 0.9700 .
C42 H42 0.9300 .
C14 H14 0.9300 .
C14 C13 1.41(3) .
C73 H73 0.9300 .
C73 C74 1.42(3) .
C9 H9A 0.9700 .
C9 H9B 0.9700 .
C26 C21 1.44(3) .
C34 H34 0.9300 .
C34 C35 1.40(3) .
C77 H77A 0.9700 .
C77 H77B 0.9700 .
C77 C78 1.56(3) .
C37 H37A 0.9700 .
C37 H37B 0.9700 .
C37 C38 1.51(3) .
C62 H62 0.9300 .
C62 C63 1.40(3) .
C53 H53 0.9300 .
C40 H40A 0.9700 .
C40 H40B 0.9700 .
C40 C39 1.50(3) .
C74 K1 3.50(2) 3
C74 H74 0.9300 .
C74 C75 1.43(3) .
C80 H80A 0.9700 .
C80 H80B 0.9700 .
C80 C79 1.48(3) .
C78 H78A 0.9700 .
C78 H78B 0.9700 .
C50 H50A 0.9700 .
C50 H50B 0.9700 .
C27 H27A 0.9700 .
C27 H27B 0.9700 .
C27 C28 1.48(3) .
C59 H59A 0.9700 .
C59 H59B 0.9700 .
C8 H8A 0.9700 .
C8 H8B 0.9700 .
C28 H28A 0.9700 .
C28 H28B 0.9700 .
C32 H32 0.9300 .
C13 H13 0.9300 .
C21 C22 1.34(3) .
C75 H75 0.9300 .
C63 H63 0.9300 .
C39 H39A 0.9700 .
C39 H39B 0.9700 .
C69 H69A 0.9700 .
C69 H69B 0.9700 .
C35 H35 0.9300 .
C38 H38A 0.9700 .
C38 H38B 0.9700 .
C22 H22 0.9300 .
C22 C23 1.39(3) .
C79 H79A 0.9700 .
C79 H79B 0.9700 .
C23 H23 0.9300 .

loop_
_geom_torsion_atom_site_label_1
_geom_torsion_atom_site_label_2
_geom_torsion_atom_site_label_3
_geom_torsion_atom_site_label_4
_geom_torsion
_geom_torsion_site_symmetry_1
_geom_torsion_site_symmetry_4
K1 O6 C18 C17 64.9(14) . .
K1 O6 C19 C20 -69.7(12) . .
K1 O3 C9 C10 -68.6(14) . .
K1 O3 C8 C7 68.9(15) . .
K1 O4 C11 C16 30.7(16) . .
K1 O4 C11 C12 -145.5(14) . .
K1 O4 C10 C9 -30.9(16) . .
K1 O2 C7 C8 29.8(18) . .
K1 O2 C6 C1 -21.8(19) . .
K1 O2 C6 C5 154.7(14) . .
K1 O1 C1 C2 -156.8(13) . .
K1 O1 C1 C6 22.3(19) . .
K1 O1 C20 C19 -22.5(16) . .
K1 O5 C16 C11 -34.7(17) . .
K1 O5 C16 C15 144.7(13) . .
K1 O5 C17 C18 34.5(17) . .
K1 C74 C75 C76 -88.0(19) 3 .
K3 O14 C46 C45 162.3(13) . .
K3 O14 C46 C41 -17.1(16) . .
K3 O14 C47 C48 24.5(16) . .
K3 O18 C58 C57 70.2(13) . .
K3 O18 C59 C60 -67.0(14) . .
K3 O15 C49 C50 -64.8(14) . .
K3 O15 C48 C47 67.1(13) . .
K3 O13 C60 C59 -30.7(17) . .
K3 O13 C41 C46 25.4(18) . .
K3 O13 C41 C42 -154.8(12) . .
K3 O16 C51 C56 35.0(18) . .
K3 O16 C51 C52 -143.7(14) . .
K3 O16 C50 C49 -32.6(19) . .
K3 O17 C56 C51 -30.8(17) . .
K3 O17 C56 C55 147.8(15) . .
K3 O17 C57 C58 29.5(17) . .
K3 C33 C34 C35 -105.7(17) 1_655 .
K3 C33 C32 C31 92.6(18) 1_655 .
K4 O23 C76 C71 -20.7(19) . .
K4 O23 C76 C75 158.4(14) . .
K4 O23 C77 C78 29.2(19) . .
K4 O20 C66 C65 152.5(13) . .
K4 O20 C66 C61 -23.9(17) . .
K4 O20 C67 C68 15.3(16) . .
K4 O21 C68 C67 67.5(13) . .
K4 O21 C69 C70 -65.3(17) . .
K4 O19 C61 C66 29.4(17) . .
K4 O19 C61 C62 -152.5(13) . .
K4 O19 C80 C79 -34(2) . .
K4 O22 C71 C76 28(2) . .
K4 O22 C71 C72 -150.9(15) . .
K4 O22 C70 C69 -35(2) . .
K4 O24 C78 C77 68.6(15) . .
K4 O24 C79 C80 -62.8(18) . .
K2 O10 C30 C29 -22.3(17) . .
K2 O10 C31 C36 22(2) . .
K2 O10 C31 C32 -158.5(13) . .
K2 O11 C36 C31 -24(2) . .
K2 O11 C36 C35 154.5(14) . .
K2 O11 C37 C38 28.4(18) . .
K2 O8 C26 C25 152.2(14) . .
K2 O8 C26 C21 -23.7(19) . .
K2 O8 C27 C28 27.5(16) . .
K2 O12 C39 C40 -71.4(16) . .
K2 O12 C38 C37 65.6(17) . .
K2 O7 C40 C39 -15.1(17) . .
K2 O7 C21 C26 19.0(18) . .
K2 O7 C21 C22 -157.4(15) . .
K2 O9 C29 C30 -73.4(13) . .
K2 O9 C28 C27 72.8(16) . .
O6 C18 C17 O5 -68.2(17) . .
O6 C19 C20 O1 63.5(16) . .
O14 C46 C45 C44 -177.2(15) . .
O14 C46 C41 O13 -4.6(19) . .
O14 C46 C41 C42 175.6(13) . .
O14 C47 C48 O15 -61.8(17) . .
O4 C11 C16 O5 3(2) . .
O4 C11 C16 C15 -176.1(14) . .
O4 C11 C12 C13 174.2(17) . .
O4 C10 C9 O3 69.7(17) . .
O23 C76 C75 C74 -177.3(18) . .
O23 C77 C78 O24 -68(2) . .
O15 C49 C50 O16 69(2) . .
O13 C60 C59 O18 67.8(18) . .
O13 C41 C42 C43 -177.9(14) . .
O20 C66 C61 O19 -5(2) . .
O20 C66 C61 C62 177.3(14) . .
O2 C7 C8 O3 -66.6(19) . .
O21 C68 C67 O20 -58.3(17) . .
O19 C61 C62 C63 179.1(16) . .
O19 C80 C79 O24 66(2) . .
O10 C30 C29 O9 67.6(17) . .
O10 C31 C32 C33 -179.9(17) . .
O16 C51 C56 O17 -2(2) . .
O16 C51 C56 C55 179.3(15) . .
O16 C51 C52 C53 176.9(16) . .
O1 C1 C6 O2 -1(2) . .
O1 C1 C6 C5 -177.5(15) . .
O11 C36 C31 O10 0(2) . .
O11 C36 C31 C32 -179.0(15) . .
O11 C36 C35 C34 179.8(17) . .
O11 C37 C38 O12 -66(2) . .
O22 C71 C76 O23 -3(2) . .
O22 C71 C76 C75 177.5(17) . .
O22 C71 C72 C73 -178.6(18) . .
O22 C70 C69 O21 69(2) . .
O17 C56 C55 C54 -173.7(17) . .
O17 C57 C58 O18 -70.2(17) . .
O8 C26 C21 O7 3(2) . .
O8 C26 C21 C22 179.5(16) . .
O8 C27 C28 O9 -70.3(18) . .
O5 C16 C15 C14 -179.1(16) . .
O7 C40 C39 O12 62(2) . .
O7 C21 C22 C23 178.5(17) . .
C65 C66 C61 O19 178.7(13) . .
C65 C66 C61 C62 1(2) . .
C65 C64 C63 C62 3(3) . .
C46 O14 C47 C48 -176.0(13) . .
C46 C41 C42 C43 2(2) . .
C2 C1 C6 O2 178.5(15) . .
C2 C1 C6 C5 2(2) . .
C66 O20 C67 C68 178.7(12) . .
C66 C65 C64 C63 -6(3) . .
C66 C61 C62 C63 -3(3) . .
C51 O16 C50 C49 175.4(15) . .
C51 C56 C55 C54 5(3) . .
C51 C52 C53 C54 3(3) . .
C18 O6 C19 C20 176.8(13) . .
C11 O4 C10 C9 -175.6(13) . .
C11 C16 C15 C14 0(2) . .
C11 C12 C13 C14 2(3) . .
C1 O1 C20 C19 174.9(14) . .
C1 C2 C3 C4 -1(3) . .
C5 C4 C3 C2 1(3) . .
C16 O5 C17 C18 -179.7(14) . .
C16 C11 C12 C13 -2(3) . .
C16 C15 C14 C13 0(3) . .
C30 O10 C31 C36 179.8(16) . .
C30 O10 C31 C32 -1(3) . .
C61 O19 C80 C79 173.6(15) . .
C61 C62 C63 C64 1(3) . .
C44 C43 C42 C41 2(3) . .
C56 O17 C57 C58 171.5(14) . .
C56 C51 C52 C53 -2(3) . .
C36 O11 C37 C38 -170.2(16) . .
C36 C31 C32 C33 -1(3) . .
C7 O2 C6 C1 177.6(15) . .
C7 O2 C6 C5 -6(2) . .
C47 O14 C46 C45 3(2) . .
C47 O14 C46 C41 -176.1(13) . .
C24 C25 C26 O8 -180.0(17) . .
C24 C25 C26 C21 -4(3) . .
C15 C14 C13 C12 -2(3) . .
C4 C5 C6 O2 -178.2(17) . .
C4 C5 C6 C1 -2(3) . .
C31 O10 C30 C29 179.0(15) . .
C31 C36 C35 C34 -2(3) . .
C12 C11 C16 O5 179.9(14) . .
C12 C11 C16 C15 1(2) . .
C60 O13 C41 C46 -169.9(14) . .
C60 O13 C41 C42 10(2) . .
C17 O5 C16 C11 179.1(14) . .
C17 O5 C16 C15 -1(2) . .
C49 O15 C48 C47 -178.8(13) . .
C57 O17 C56 C51 -171.6(15) . .
C57 O17 C56 C55 7(2) . .
C6 O2 C7 C8 -168.4(14) . .
C6 C5 C4 C3 1(3) . .
C10 O4 C11 C16 173.9(13) . .
C10 O4 C11 C12 -2(2) . .
C45 C46 C41 O13 176.1(14) . .
C45 C46 C41 C42 -4(2) . .
C45 C44 C43 C42 -3(3) . .
C58 O18 C59 C60 -177.1(14) . .
C68 O21 C69 C70 -174.9(16) . .
C43 C44 C45 C46 2(3) . .
C19 O6 C18 C17 177.4(13) . .
C64 C65 C66 O20 -172.5(16) . .
C64 C65 C66 C61 4(2) . .
C71 O22 C70 C69 164.9(17) . .
C71 C76 C75 C74 2(3) . .
C71 C72 C73 C74 0(3) . .
C33 C34 C35 C36 -1(3) . .
C70 O22 C71 C76 -174.0(17) . .
C70 O22 C71 C72 7(3) . .
C76 O23 C77 C78 -178.6(15) . .
C76 C71 C72 C73 3(3) . .
C52 C51 C56 O17 176.9(15) . .
C52 C51 C56 C55 -2(2) . .
C48 O15 C49 C50 179.8(14) . .
C41 O13 C60 C59 163.5(14) . .
C41 C46 C45 C44 2(2) . .
C25 C24 C23 C22 6(3) . .
C25 C26 C21 O7 -173.3(15) . .
C25 C26 C21 C22 3(3) . .
C72 C71 C76 O23 175.5(16) . .
C72 C71 C76 C75 -4(3) . .
C72 C73 C74 K1 97.0(17) . 3
C72 C73 C74 C75 -2(3) . .
C20 O1 C1 C2 5(2) . .
C20 O1 C1 C6 -176.1(14) . .
C55 C54 C53 C52 0(3) . .
C29 O9 C28 C27 178.7(15) . .
C3 C2 C1 O1 178.6(16) . .
C3 C2 C1 C6 0(3) . .
C67 O20 C66 C65 -11(2) . .
C67 O20 C66 C61 173.1(13) . .
C73 C74 C75 C76 1(3) . .
C9 O3 C8 C7 179.7(14) . .
C26 O8 C27 C28 -164.5(14) . .
C26 C21 C22 C23 2(3) . .
C34 C33 C32 C31 -2(3) . .
C77 O23 C76 C71 -172.4(16) . .
C77 O23 C76 C75 7(3) . .
C37 O11 C36 C31 176.4(16) . .
C37 O11 C36 C35 -5(3) . .
C53 C54 C55 C56 -4(3) . .
C40 O7 C21 C26 -177.4(14) . .
C40 O7 C21 C22 6(2) . .
C80 O19 C61 C66 -177.5(15) . .
C80 O19 C61 C62 1(2) . .
C78 O24 C79 C80 -175.6(17) . .
C50 O16 C51 C56 -173.4(15) . .
C50 O16 C51 C52 8(2) . .
C27 O8 C26 C25 -15(2) . .
C27 O8 C26 C21 169.1(14) . .
C59 O18 C58 C57 -178.0(14) . .
C8 O3 C9 C10 179.0(14) . .
C28 O9 C29 C30 -178.6(15) . .
C32 C33 C34 C35 2(3) . .
C21 O7 C40 C39 -179.7(14) . .
C21 C22 C23 C24 -7(3) . .
C39 O12 C38 C37 173.2(16) . .
C69 O21 C68 C67 179.2(14) . .
C35 C36 C31 O10 -178.4(16) . .
C35 C36 C31 C32 2(3) . .
C38 O12 C39 C40 177.7(16) . .
C79 O24 C78 C77 -177.3(16) . .
C23 C24 C25 C26 0(3) . .
